data_7002876
loop_
_publ_author_name
'Maldonado, Carmen R.'
'Quir\'os, Miguel'
'Salas, Juan M.'
'Rodr\'iguez-Di\'eguez, Antonio'

_publ_section_title
;
 Versatile binding behaviour of
 4,6-dimethyl-1,2,3-triazolo[4,5-d]-pyrimidin-5,7-dionato in the
 presence of bipyrimidine. Supramolecular H-bond architectures
;
_journal_issue 46
_journal_name_full 'Dalton Transactions'
_journal_page_first 10311
_journal_page_last 10317
_journal_paper_doi 10.1039/b913541c
_journal_year 2009
_chemical_formula_moiety 'C32 H38 Cd2 N24 O12, 6(H2 O)'
_chemical_formula_sum 'C32 H50 Cd2 N24 O18'
_chemical_formula_weight 1283.76
_chemical_name_systematic
;
?
;
_space_group_IT_number 2
_symmetry_cell_setting triclinic
_symmetry_space_group_name_Hall '-P 1'
_symmetry_space_group_name_H-M 'P -1'
_atom_sites_solution_hydrogens mixed
_atom_sites_solution_primary heavy
_atom_sites_solution_secondary difmap
_audit_creation_method SHELXL-97
_cell_angle_alpha 90.286(1)
_cell_angle_beta 105.216(1)
_cell_angle_gamma 114.417(1)
_cell_formula_units_Z 1
_cell_length_a 10.5968(5)
_cell_length_b 10.7757(5)
_cell_length_c 11.7018(6)
_cell_measurement_reflns_used 8224
_cell_measurement_temperature 100(2)
_cell_measurement_theta_max 28.4
_cell_measurement_theta_min 2.2
_cell_volume 1164.21(10)
_computing_cell_refinement 'Bruker SMART'
_computing_data_collection 'Bruker SMART (Bruker, 1999)'
_computing_data_reduction 'Bruker SAINT (Bruker, 1999)'
_computing_molecular_graphics 'Xtal_GX (Hall & du Boulay, 1997)'
_computing_publication_material SHELXL-97
_computing_structure_refinement 'SHELXL-97 (Sheldrick, 1997)'
_computing_structure_solution 'SHELXS-97 (Sheldrick, 1997)'
_diffrn_ambient_temperature 100(2)
_diffrn_detector_area_resol_mean 8.26
_diffrn_measured_fraction_theta_full 0.990
_diffrn_measured_fraction_theta_max 0.907
_diffrn_measurement_device_type 'Bruker SMART APEX CCD system'
_diffrn_measurement_method '\f and \w scans'
_diffrn_radiation_monochromator graphite
_diffrn_radiation_source 'fine-focus sealed tube'
_diffrn_radiation_type MoK\a
_diffrn_radiation_wavelength 0.71073
_diffrn_reflns_av_R_equivalents 0.0280
_diffrn_reflns_av_sigmaI/netI 0.0336
_diffrn_reflns_limit_h_max 13
_diffrn_reflns_limit_h_min -13
_diffrn_reflns_limit_k_max 14
_diffrn_reflns_limit_k_min -14
_diffrn_reflns_limit_l_max 14
_diffrn_reflns_limit_l_min -14
_diffrn_reflns_number 13738
_diffrn_reflns_theta_full 26.80
_diffrn_reflns_theta_max 28.35
_diffrn_reflns_theta_min 1.82
_diffrn_standards_decay_% -0.0
_diffrn_standards_number 309
_exptl_absorpt_coefficient_mu 1.015
_exptl_absorpt_correction_T_max 0.923
_exptl_absorpt_correction_T_min 0.796
_exptl_absorpt_correction_type multi-scan
_exptl_absorpt_process_details 'Bruker SADABS (Bruker, 1999)'
_exptl_crystal_colour colourless
_exptl_crystal_density_diffrn 1.831
_exptl_crystal_density_method 'not measured'
_exptl_crystal_description prismatic
_exptl_crystal_F_000 650
_exptl_crystal_size_max 0.18
_exptl_crystal_size_mid 0.13
_exptl_crystal_size_min 0.08
_refine_diff_density_max 1.535
_refine_diff_density_min -0.623
_refine_diff_density_rms 0.095
_refine_ls_extinction_method none
_refine_ls_goodness_of_fit_ref 1.110
_refine_ls_hydrogen_treatment mixed
_refine_ls_matrix_type full
_refine_ls_number_parameters 377
_refine_ls_number_reflns 5279
_refine_ls_number_restraints 10
_refine_ls_restrained_S_all 1.110
_refine_ls_R_factor_all 0.0350
_refine_ls_R_factor_gt 0.0331
_refine_ls_shift/su_max 0.001
_refine_ls_shift/su_mean 0.000
_refine_ls_structure_factor_coef Fsqd
_refine_ls_weighting_details 'calc w=1/[\s^2^(Fo^2^)+(0.0300P)^2^+1.7000P] where P=(Fo^2^+2Fc^2^)/3'
_refine_ls_weighting_scheme calc
_refine_ls_wR_factor_gt 0.0770
_refine_ls_wR_factor_ref 0.0783
_reflns_number_gt 5044
_reflns_number_total 5279
_reflns_threshold_expression I>2\s(I)
_cod_data_source_file b913541c.txt
_cod_data_source_block cdaxbpir
_cod_database_code 7002876

loop_
_symmetry_equiv_pos_as_xyz
'x, y, z'
'-x, -y, -z'

loop_
_atom_site_label
_atom_site_type_symbol
_atom_site_fract_x
_atom_site_fract_y
_atom_site_fract_z
_atom_site_U_iso_or_equiv
_atom_site_adp_type
_atom_site_occupancy
_atom_site_symmetry_multiplicity
_atom_site_calc_flag
_atom_site_refinement_flags
_atom_site_disorder_assembly
_atom_site_disorder_group
Cd Cd 0.28417(2) 0.498981(19) 0.255354(16) 0.01423(7) Uani 1 1 d . . .
N1A N 0.2491(2) 0.2087(2) 0.1519(2) 0.0169(5) Uani 1 1 d . . .
N2A N 0.1827(2) 0.2644(2) 0.2004(2) 0.0171(5) Uani 1 1 d . . .
N3A N 0.0571(2) 0.1690(2) 0.2179(2) 0.0170(5) Uani 1 1 d . . .
C3AA C 0.0479(3) 0.0488(3) 0.1767(2) 0.0150(5) Uani 1 1 d . . .
N4A N -0.0608(2) -0.0805(2) 0.1706(2) 0.0159(4) Uani 1 1 d . . .
C4A C -0.1924(3) -0.1026(3) 0.2034(3) 0.0203(6) Uani 1 1 d . . .
H41A H -0.2779 -0.1624 0.1388 0.024 Uiso 1 1 d R . .
H42A H -0.1953 -0.0141 0.2166 0.024 Uiso 1 1 d R . .
H43A H -0.1919 -0.1461 0.2768 0.024 Uiso 1 1 d R . .
C5A C -0.0508(3) -0.1923(3) 0.1244(2) 0.0162(5) Uani 1 1 d . . .
O5A O -0.1455(2) -0.30847(19) 0.11740(17) 0.0189(4) Uani 1 1 d . . .
N6A N 0.0717(2) -0.1690(2) 0.0866(2) 0.0165(4) Uani 1 1 d . . .
C6A C 0.0821(3) -0.2896(3) 0.0384(3) 0.0206(6) Uani 1 1 d . . .
H61A H 0.0192 -0.3723 0.0654 0.025 Uiso 1 1 d R . .
H62A H 0.1825 -0.2778 0.0667 0.025 Uiso 1 1 d R . .
H63A H 0.0514 -0.2991 -0.0491 0.025 Uiso 1 1 d R . .
C7A C 0.1844(3) -0.0402(3) 0.0880(2) 0.0168(5) Uani 1 1 d . . .
O7A O 0.2863(2) -0.0291(2) 0.05110(18) 0.0225(4) Uani 1 1 d . . .
C7AA C 0.1650(3) 0.0705(3) 0.1359(2) 0.0158(5) Uani 1 1 d . . .
N1B N 0.3672(2) 0.7346(2) 0.2822(2) 0.0162(4) Uani 1 1 d . . .
N2B N 0.4870(2) 0.8002(2) 0.2492(2) 0.0179(5) Uani 1 1 d . . .
N3B N 0.5392(2) 0.9379(2) 0.2750(2) 0.0174(5) Uani 1 1 d . . .
C3AB C 0.4491(3) 0.9579(3) 0.3270(2) 0.0150(5) Uani 1 1 d . . .
N4B N 0.4580(2) 1.0807(2) 0.3695(2) 0.0169(5) Uani 1 1 d . . .
C4B C 0.5754(3) 1.2116(3) 0.3633(3) 0.0197(6) Uani 1 1 d . . .
H41B H 0.6603 1.1970 0.3616 0.024 Uiso 1 1 d R . .
H42B H 0.6007 1.2767 0.4334 0.024 Uiso 1 1 d R . .
H43B H 0.5438 1.2488 0.2907 0.024 Uiso 1 1 d R . .
C5B C 0.3540(3) 1.0824(3) 0.4181(2) 0.0178(5) Uani 1 1 d . . .
O5B O 0.3564(2) 1.1894(2) 0.45682(18) 0.0230(4) Uani 1 1 d . . .
N6B N 0.2427(2) 0.9543(2) 0.4214(2) 0.0174(5) Uani 1 1 d . . .
C6B C 0.1342(3) 0.9590(3) 0.4756(3) 0.0235(6) Uani 1 1 d . . .
H61B H 0.1778 0.9859 0.5620 0.028 Uiso 1 1 d R . .
H62B H 0.0521 0.8681 0.4600 0.028 Uiso 1 1 d R . .
H63B H 0.1003 1.0263 0.4409 0.028 Uiso 1 1 d R . .
C7B C 0.2254(3) 0.8258(3) 0.3778(2) 0.0168(5) Uani 1 1 d . . .
O7B O 0.1180(2) 0.7201(2) 0.38117(18) 0.0227(4) Uani 1 1 d . . .
C7AB C 0.3402(3) 0.8330(3) 0.3317(2) 0.0150(5) Uani 1 1 d . . .
N1P N 0.3104(2) 0.4634(2) 0.4637(2) 0.0149(4) Uani 1 1 d . . .
C2P C 0.4423(3) 0.4829(3) 0.5306(2) 0.0136(5) Uani 1 1 d . . .
N3P N 0.4786(2) 0.4739(2) 0.6474(2) 0.0140(4) Uani 1 1 d . . .
C4P C 0.3743(3) 0.4412(3) 0.7017(2) 0.0175(5) Uani 1 1 d . . .
H4P H 0.3969 0.4344 0.7849 0.021 Uiso 1 1 d R . .
C5P C 0.2344(3) 0.4172(3) 0.6391(3) 0.0197(6) Uani 1 1 d . . .
H5P H 0.1602 0.3926 0.6773 0.024 Uiso 1 1 d R . .
C6P C 0.2067(3) 0.4303(3) 0.5189(3) 0.0184(5) Uani 1 1 d . . .
H6P H 0.1118 0.4155 0.4740 0.022 Uiso 1 1 d R . .
O1W O 0.3256(2) 0.5131(2) 0.07310(19) 0.0257(5) Uani 1 1 d D . .
H11W H 0.268(3) 0.453(3) 0.016(2) 0.031 Uiso 1 1 d D . .
H12W H 0.380(3) 0.578(3) 0.045(3) 0.031 Uiso 1 1 d D . .
O2W O 0.0647(2) 0.4966(2) 0.23839(19) 0.0219(4) Uani 1 1 d D . .
H21W H 0.000(3) 0.424(2) 0.252(3) 0.026 Uiso 1 1 d D . .
H22W H 0.074(4) 0.566(2) 0.280(3) 0.026 Uiso 1 1 d D . .
O3W O 0.6298(2) 0.1324(2) 0.1121(2) 0.0282(5) Uani 1 1 d D . .
H31W H 0.645(4) 0.093(3) 0.058(2) 0.034 Uiso 1 1 d D . .
H32W H 0.594(4) 0.069(3) 0.152(3) 0.034 Uiso 1 1 d D . .
O4W O -0.1182(2) 0.2680(2) 0.2914(2) 0.0295(5) Uani 1 1 d D . .
H41W H -0.192(3) 0.238(4) 0.230(2) 0.035 Uiso 1 1 d D . .
H42W H -0.071(4) 0.226(3) 0.274(3) 0.035 Uiso 1 1 d D . .
O5W O 0.5066(3) 0.3150(2) 0.0511(2) 0.0330(5) Uani 1 1 d D . .
H51W H 0.537(4) 0.254(3) 0.061(4) 0.040 Uiso 1 1 d D . .
H52W H 0.429(2) 0.294(4) 0.070(3) 0.040 Uiso 1 1 d D . .

loop_
_atom_site_aniso_label
_atom_site_aniso_U_11
_atom_site_aniso_U_22
_atom_site_aniso_U_33
_atom_site_aniso_U_23
_atom_site_aniso_U_13
_atom_site_aniso_U_12
Cd 0.01366(10) 0.01366(10) 0.01307(10) 0.00170(7) 0.00242(7) 0.00456(8)
N1A 0.0167(11) 0.0164(11) 0.0148(11) 0.0022(9) 0.0019(9) 0.0061(9)
N2A 0.0175(11) 0.0157(11) 0.0168(11) 0.0026(9) 0.0051(9) 0.0058(9)
N3A 0.0144(11) 0.0156(11) 0.0175(11) 0.0014(9) 0.0040(9) 0.0035(9)
C3AA 0.0161(12) 0.0151(12) 0.0118(12) 0.0017(10) 0.0017(10) 0.0063(10)
N4A 0.0150(10) 0.0146(11) 0.0158(11) 0.0023(9) 0.0044(9) 0.0040(9)
C4A 0.0189(13) 0.0185(13) 0.0215(14) 0.0013(11) 0.0080(11) 0.0048(11)
C5A 0.0162(12) 0.0200(13) 0.0091(11) 0.0026(10) 0.0001(10) 0.0069(11)
O5A 0.0208(10) 0.0155(9) 0.0156(9) 0.0011(7) 0.0043(8) 0.0038(8)
N6A 0.0187(11) 0.0162(11) 0.0143(11) 0.0026(9) 0.0033(9) 0.0081(9)
C6A 0.0256(14) 0.0189(13) 0.0188(14) 0.0020(11) 0.0048(11) 0.0118(12)
C7A 0.0192(13) 0.0198(13) 0.0116(12) 0.0041(10) 0.0031(10) 0.0094(11)
O7A 0.0232(10) 0.0246(11) 0.0231(11) 0.0025(8) 0.0109(9) 0.0111(9)
C7AA 0.0144(12) 0.0173(13) 0.0130(12) 0.0037(10) 0.0031(10) 0.0047(10)
N1B 0.0140(10) 0.0189(11) 0.0165(11) 0.0026(9) 0.0060(9) 0.0068(9)
N2B 0.0167(11) 0.0176(11) 0.0203(12) 0.0033(9) 0.0083(9) 0.0066(9)
N3B 0.0182(11) 0.0168(11) 0.0189(11) 0.0023(9) 0.0082(9) 0.0074(9)
C3AB 0.0156(12) 0.0175(13) 0.0114(12) 0.0025(10) 0.0019(10) 0.0078(10)
N4B 0.0172(11) 0.0158(11) 0.0163(11) 0.0015(9) 0.0044(9) 0.0061(9)
C4B 0.0202(13) 0.0153(13) 0.0215(14) 0.0015(11) 0.0061(11) 0.0054(11)
C5B 0.0187(13) 0.0206(14) 0.0135(12) 0.0014(10) 0.0009(10) 0.0101(11)
O5B 0.0285(11) 0.0221(10) 0.0220(10) 0.0007(8) 0.0072(9) 0.0145(9)
N6B 0.0161(11) 0.0244(12) 0.0146(11) 0.0023(9) 0.0048(9) 0.0111(10)
C6B 0.0219(14) 0.0313(16) 0.0230(15) 0.0002(12) 0.0108(12) 0.0144(13)
C7B 0.0157(12) 0.0205(13) 0.0125(12) 0.0020(10) 0.0019(10) 0.0075(11)
O7B 0.0142(9) 0.0243(11) 0.0251(11) 0.0014(8) 0.0073(8) 0.0031(8)
C7AB 0.0157(12) 0.0158(12) 0.0125(12) 0.0016(10) 0.0025(10) 0.0069(10)
N1P 0.0141(10) 0.0148(10) 0.0139(10) 0.0014(8) 0.0038(9) 0.0045(9)
C2P 0.0148(12) 0.0098(11) 0.0145(12) 0.0012(9) 0.0043(10) 0.0036(10)
N3P 0.0147(10) 0.0112(10) 0.0150(10) 0.0019(8) 0.0048(9) 0.0042(8)
C4P 0.0198(13) 0.0188(13) 0.0144(12) 0.0050(10) 0.0071(11) 0.0074(11)
C5P 0.0168(13) 0.0209(14) 0.0217(14) 0.0057(11) 0.0091(11) 0.0063(11)
C6P 0.0149(12) 0.0171(13) 0.0207(14) 0.0036(11) 0.0038(11) 0.0054(10)
O1W 0.0287(12) 0.0187(10) 0.0173(10) -0.0013(8) 0.0082(9) -0.0023(9)
O2W 0.0171(10) 0.0184(10) 0.0273(11) 0.0012(8) 0.0051(9) 0.0056(8)
O3W 0.0301(12) 0.0268(12) 0.0308(12) 0.0043(9) 0.0161(10) 0.0109(10)
O4W 0.0241(11) 0.0253(12) 0.0394(14) 0.0010(10) 0.0141(10) 0.0082(10)
O5W 0.0336(13) 0.0315(13) 0.0426(14) 0.0141(11) 0.0227(11) 0.0152(11)

loop_
_atom_type_symbol
_atom_type_description
_atom_type_scat_dispersion_real
_atom_type_scat_dispersion_imag
_atom_type_scat_source
C C 0.0033 0.0016 'International Tables Vol C Tables 4.2.6.8 and 6.1.1.4'
H H 0.0000 0.0000 'International Tables Vol C Tables 4.2.6.8 and 6.1.1.4'
N N 0.0061 0.0033 'International Tables Vol C Tables 4.2.6.8 and 6.1.1.4'
O O 0.0106 0.0060 'International Tables Vol C Tables 4.2.6.8 and 6.1.1.4'
Cd Cd -0.8075 1.2024 'International Tables Vol C Tables 4.2.6.8 and 6.1.1.4'

loop_
_geom_angle_atom_site_label_1
_geom_angle_atom_site_label_2
_geom_angle_atom_site_label_3
_geom_angle
_geom_angle_site_symmetry_1
_geom_angle_site_symmetry_3
_geom_angle_publ_flag
O2W Cd O1W 109.49(8) . . ?
O2W Cd N1B 84.33(7) . . ?
O1W Cd N1B 89.24(8) . . ?
O2W Cd N2A 92.18(8) . . ?
O1W Cd N2A 84.71(8) . . ?
N1B Cd N2A 171.60(8) . . ?
O2W Cd N3P 157.12(8) . 2_666 ?
O1W Cd N3P 92.27(8) . 2_666 ?
N1B Cd N3P 89.14(7) . 2_666 ?
N2A Cd N3P 96.91(8) . 2_666 ?
O2W Cd N1P 89.83(7) . . ?
O1W Cd N1P 160.13(8) . . ?
N1B Cd N1P 97.48(8) . . ?
N2A Cd N1P 90.13(8) . . ?
N3P Cd N1P 69.27(7) 2_666 . ?
N2A N1A C7AA 105.6(2) . . ?
N1A N2A N3A 112.9(2) . . ?
N1A N2A Cd 120.51(17) . . ?
N3A N2A Cd 126.47(17) . . ?
C3AA N3A N2A 104.0(2) . . ?
N3A C3AA C7AA 109.8(2) . . ?
N3A C3AA N4A 127.7(2) . . ?
C7AA C3AA N4A 122.4(2) . . ?
C5A N4A C3AA 119.0(2) . . ?
C5A N4A C4A 118.4(2) . . ?
C3AA N4A C4A 122.4(2) . . ?
N4A C4A H41A 109.5 . . ?
N4A C4A H42A 109.4 . . ?
H41A C4A H42A 109.5 . . ?
N4A C4A H43A 109.5 . . ?
H41A C4A H43A 109.5 . . ?
H42A C4A H43A 109.5 . . ?
O5A C5A N4A 120.7(2) . . ?
O5A C5A N6A 121.4(2) . . ?
N4A C5A N6A 117.9(2) . . ?
C7A N6A C5A 126.0(2) . . ?
C7A N6A C6A 116.5(2) . . ?
C5A N6A C6A 117.5(2) . . ?
N6A C6A H61A 109.4 . . ?
N6A C6A H62A 109.5 . . ?
H61A C6A H62A 109.5 . . ?
N6A C6A H63A 109.5 . . ?
H61A C6A H63A 109.5 . . ?
H62A C6A H63A 109.5 . . ?
O7A C7A N6A 121.7(2) . . ?
O7A C7A C7AA 125.8(3) . . ?
N6A C7A C7AA 112.5(2) . . ?
N1A C7AA C3AA 107.6(2) . . ?
N1A C7AA C7A 130.3(2) . . ?
C3AA C7AA C7A 122.1(2) . . ?
N2B N1B C7AB 106.9(2) . . ?
N2B N1B Cd 112.74(16) . . ?
C7AB N1B Cd 140.01(18) . . ?
N1B N2B N3B 111.2(2) . . ?
C3AB N3B N2B 105.9(2) . . ?
N3B C3AB N4B 127.5(2) . . ?
N3B C3AB C7AB 109.5(2) . . ?
N4B C3AB C7AB 123.0(2) . . ?
C3AB N4B C5B 119.7(2) . . ?
C3AB N4B C4B 121.6(2) . . ?
C5B N4B C4B 118.7(2) . . ?
N4B C4B H41B 109.5 . . ?
N4B C4B H42B 109.5 . . ?
H41B C4B H42B 109.5 . . ?
N4B C4B H43B 109.5 . . ?
H41B C4B H43B 109.5 . . ?
H42B C4B H43B 109.5 . . ?
O5B C5B N4B 122.3(3) . . ?
O5B C5B N6B 120.9(3) . . ?
N4B C5B N6B 116.8(2) . . ?
C7B N6B C5B 126.5(2) . . ?
C7B N6B C6B 117.8(2) . . ?
C5B N6B C6B 115.6(2) . . ?
N6B C6B H61B 109.5 . . ?
N6B C6B H62B 109.5 . . ?
H61B C6B H62B 109.5 . . ?
N6B C6B H63B 109.5 . . ?
H61B C6B H63B 109.5 . . ?
H62B C6B H63B 109.5 . . ?
O7B C7B N6B 120.3(2) . . ?
O7B C7B C7AB 126.7(3) . . ?
N6B C7B C7AB 113.0(2) . . ?
N1B C7AB C3AB 106.5(2) . . ?
N1B C7AB C7B 132.6(2) . . ?
C3AB C7AB C7B 120.9(2) . . ?
C2P N1P C6P 116.9(2) . . ?
C2P N1P Cd 116.70(17) . . ?
C6P N1P Cd 126.35(18) . . ?
N3P C2P N1P 125.1(2) . . ?
N3P C2P C2P 117.6(3) . 2_666 ?
N1P C2P C2P 117.3(3) . 2_666 ?
C2P N3P C4P 117.4(2) . . ?
C2P N3P Cd 119.02(17) . 2_666 ?
C4P N3P Cd 123.41(18) . 2_666 ?
N3P C4P C5P 121.3(2) . . ?
N3P C4P H4P 119.4 . . ?
C5P C4P H4P 119.4 . . ?
C6P C5P C4P 117.5(3) . . ?
C6P C5P H5P 121.3 . . ?
C4P C5P H5P 121.2 . . ?
N1P C6P C5P 121.7(2) . . ?
N1P C6P H6P 119.1 . . ?
C5P C6P H6P 119.1 . . ?
Cd O1W H11W 120(3) . . ?
Cd O1W H12W 132(3) . . ?
H11W O1W H12W 107(3) . . ?
Cd O2W H21W 117(2) . . ?
Cd O2W H22W 111(2) . . ?
H21W O2W H22W 110(3) . . ?
H31W O3W H32W 104(4) . . ?
H41W O4W H42W 100(4) . . ?
H51W O5W H52W 113(4) . . ?

loop_
_geom_bond_atom_site_label_1
_geom_bond_atom_site_label_2
_geom_bond_distance
_geom_bond_site_symmetry_2
_geom_bond_publ_flag
Cd O2W 2.271(2) . ?
Cd O1W 2.281(2) . ?
Cd N1B 2.306(2) . ?
Cd N2A 2.309(2) . ?
Cd N3P 2.364(2) 2_666 ?
Cd N1P 2.431(2) . ?
N1A N2A 1.317(3) . ?
N1A C7AA 1.364(3) . ?
N2A N3A 1.373(3) . ?
N3A C3AA 1.335(3) . ?
C3AA C7AA 1.377(4) . ?
C3AA N4A 1.379(3) . ?
N4A C5A 1.373(3) . ?
N4A C4A 1.469(3) . ?
C4A H41A 0.9800 . ?
C4A H42A 0.9800 . ?
C4A H43A 0.9800 . ?
C5A O5A 1.224(3) . ?
C5A N6A 1.406(3) . ?
N6A C7A 1.405(3) . ?
N6A C6A 1.471(3) . ?
C6A H61A 0.9800 . ?
C6A H62A 0.9800 . ?
C6A H63A 0.9800 . ?
C7A O7A 1.226(3) . ?
C7A C7AA 1.426(4) . ?
N1B N2B 1.334(3) . ?
N1B C7AB 1.369(3) . ?
N2B N3B 1.352(3) . ?
N3B C3AB 1.343(3) . ?
C3AB N4B 1.368(3) . ?
C3AB C7AB 1.377(4) . ?
N4B C5B 1.372(3) . ?
N4B C4B 1.463(3) . ?
C4B H41B 0.9800 . ?
C4B H42B 0.9800 . ?
C4B H43B 0.9800 . ?
C5B O5B 1.225(3) . ?
C5B N6B 1.406(4) . ?
N6B C7B 1.395(4) . ?
N6B C6B 1.468(3) . ?
C6B H61B 0.9800 . ?
C6B H62B 0.9800 . ?
C6B H63B 0.9800 . ?
C7B O7B 1.243(3) . ?
C7B C7AB 1.429(4) . ?
N1P C2P 1.339(3) . ?
N1P C6P 1.343(3) . ?
C2P N3P 1.334(3) . ?
C2P C2P 1.494(5) 2_666 ?
N3P C4P 1.342(3) . ?
N3P Cd 2.364(2) 2_666 ?
C4P C5P 1.383(4) . ?
C4P H4P 0.9500 . ?
C5P C6P 1.380(4) . ?
C5P H5P 0.9500 . ?
C6P H6P 0.9500 . ?
O1W H11W 0.836(10) . ?
O1W H12W 0.837(10) . ?
O2W H21W 0.847(10) . ?
O2W H22W 0.848(10) . ?
O3W H31W 0.850(10) . ?
O3W H32W 0.847(10) . ?
O4W H41W 0.850(10) . ?
O4W H42W 0.853(10) . ?
O5W H51W 0.846(10) . ?
O5W H52W 0.843(10) . ?

loop_
_geom_hbond_atom_site_label_D
_geom_hbond_atom_site_label_H
_geom_hbond_atom_site_label_A
_geom_hbond_distance_DH
_geom_hbond_distance_HA
_geom_hbond_distance_DA
_geom_hbond_angle_DHA
_geom_hbond_site_symmetry_A
O1W H11W O5A 0.836(10) 1.943(11) 2.777(3) 176(4) 2
O1W H12W O5W 0.837(10) 1.900(14) 2.714(3) 164(4) 2_665
O2W H22W O7B 0.848(10) 1.851(11) 2.693(3) 172(3) .
O2W H21W O4W 0.847(10) 1.786(11) 2.629(3) 173(4) .
O3W H31W O7A 0.850(10) 1.875(13) 2.715(3) 169(4) 2_655
O3W H32W N3B 0.847(10) 2.042(13) 2.879(3) 169(4) 1_545
O4W H42W N3A 0.853(10) 1.954(13) 2.792(3) 167(4) .
O4W H41W O3W 0.850(10) 1.901(14) 2.733(3) 166(4) 1_455
O5W H52W N1A 0.843(10) 2.222(14) 3.044(3) 165(4) .
O5W H51W O3W 0.846(10) 1.944(13) 2.781(3) 170(4) .
